data_7249576
loop_
_publ_author_name
'Coloma, Isabel'
'Herrero, Santiago'
'Cortijo, Miguel'

_publ_section_title
;
 Intrinsically chiral paddlewheel diruthenium complexes
;
_journal_issue 47
_journal_name_full CrystEngComm
_journal_page_first 6739
_journal_page_last 6747
_journal_paper_doi 10.1039/D4CE01040J
_journal_volume 26
_journal_year 2024
_chemical_formula_moiety 'C34 H31 Cl N5 O3 Ru2'
_chemical_formula_sum 'C34 H31 Cl N5 O3 Ru2'
_chemical_formula_weight 795.23
_space_group_crystal_system monoclinic
_space_group_IT_number 14
_space_group_name_Hall '-P 2yn'
_space_group_name_H-M_alt 'P 1 21/n 1'
_atom_sites_solution_hydrogens geom
_atom_sites_solution_primary dual
_audit_creation_date 2023-07-08
_audit_creation_method
;
Olex2 1.3
(compiled 2020.11.12 svn.r5f609507 for OlexSys, GUI svn.r6408)
;
_audit_update_record
;
2024-09-16 deposited with the CCDC.	2024-11-13 downloaded from the CCDC.
;
_cell_angle_alpha 90
_cell_angle_beta 98.094(2)
_cell_angle_gamma 90
_cell_formula_units_Z 4
_cell_length_a 9.8282(5)
_cell_length_b 19.5453(9)
_cell_length_c 16.2510(8)
_cell_measurement_reflns_used 9664
_cell_measurement_temperature 100.0
_cell_measurement_theta_max 68.31
_cell_measurement_theta_min 3.56
_cell_volume 3090.6(3)
_computing_cell_refinement 'SAINT V8.40B (?, 2016)'
_computing_data_reduction 'SAINT V8.40B (?, 2016)'
_computing_molecular_graphics 'Olex2 1.3 (Dolomanov et al., 2009)'
_computing_publication_material 'Olex2 1.3 (Dolomanov et al., 2009)'
_computing_structure_refinement 'SHELXL 2018/1 (Sheldrick, 2015)'
_computing_structure_solution 'SHELXT 2014/5 (Sheldrick, 2014)'
_diffrn_ambient_temperature 100.0
_diffrn_measured_fraction_theta_full 0.998
_diffrn_measured_fraction_theta_max 0.998
_diffrn_measurement_device_type 'Bruker APEX-II CCD'
_diffrn_measurement_method '\f and \w scans'
_diffrn_radiation_type CuK\a
_diffrn_radiation_wavelength 1.54178
_diffrn_reflns_av_R_equivalents 0.0718
_diffrn_reflns_av_unetI/netI 0.0261
_diffrn_reflns_Laue_measured_fraction_full 0.998
_diffrn_reflns_Laue_measured_fraction_max 0.998
_diffrn_reflns_limit_h_max 11
_diffrn_reflns_limit_h_min -11
_diffrn_reflns_limit_k_max 23
_diffrn_reflns_limit_k_min -23
_diffrn_reflns_limit_l_max 19
_diffrn_reflns_limit_l_min -19
_diffrn_reflns_number 91840
_diffrn_reflns_point_group_measured_fraction_full 0.998
_diffrn_reflns_point_group_measured_fraction_max 0.998
_diffrn_reflns_theta_full 67.679
_diffrn_reflns_theta_max 68.241
_diffrn_reflns_theta_min 3.558
_diffrn_source_current 1.1
_diffrn_source_power 0.055
_diffrn_source_voltage 50.0
_diffrn_standards_number 0
_exptl_absorpt_coefficient_mu 9.072
_exptl_absorpt_correction_T_max 0.7531
_exptl_absorpt_correction_T_min 0.4323
_exptl_absorpt_correction_type multi-scan
_exptl_absorpt_process_details
'SADABS-2016/2 (Bruker,2016/2) was used for absorption correction. wR2(int) was 0.1649 before and 0.1002 after correction. The Ratio of minimum to maximum transmission is 0.5740. The \l/2 correction factor is Not present.'
_exptl_crystal_density_diffrn 1.709
_exptl_crystal_description prism
_exptl_crystal_F_000 1596
_exptl_crystal_size_max 0.208
_exptl_crystal_size_mid 0.049
_exptl_crystal_size_min 0.03
_refine_diff_density_max 1.560
_refine_diff_density_min -0.893
_refine_diff_density_rms 0.109
_refine_ls_extinction_method none
_refine_ls_goodness_of_fit_ref 1.073
_refine_ls_hydrogen_treatment constr
_refine_ls_matrix_type full
_refine_ls_number_parameters 408
_refine_ls_number_reflns 5652
_refine_ls_number_restraints 0
_refine_ls_restrained_S_all 1.073
_refine_ls_R_factor_all 0.0373
_refine_ls_R_factor_gt 0.0357
_refine_ls_shift/su_max 0.001
_refine_ls_shift/su_mean 0.000
_refine_ls_structure_factor_coef Fsqd
_refine_ls_weighting_details 'w=1/[\s^2^(Fo^2^)+(0.0594P)^2^+6.6372P] where P=(Fo^2^+2Fc^2^)/3'
_refine_ls_weighting_scheme calc
_refine_ls_wR_factor_gt 0.1003
_refine_ls_wR_factor_ref 0.1018
_reflns_Friedel_coverage 0.000
_reflns_number_gt 5332
_reflns_number_total 5652
_reflns_threshold_expression 'I > 2\s(I)'
_cod_data_source_file d4ce01040j2.cif
_cod_data_source_block ic179b_0m
_cod_depositor_comments 'Adding full bibliography for 7249576--7249579.cif.'
_cod_database_code 7249576
_shelx_shelxl_version_number 2018/1
_shelx_space_group_comment
;
The symmetry employed for this shelxl refinement is uniquely defined
by the following loop, which should always be used as a source of
symmetry information in preference to the above space-group names.
They are only intended as comments.
;
_shelx_estimated_absorpt_t_max 0.773
_shelx_estimated_absorpt_t_min 0.254
_olex2_refinement_description
;
1. Fixed Uiso
 At 1.2 times of:
  All C(H) groups
 At 1.5 times of:
  All C(H,H,H) groups
2.a Aromatic/amide H refined with riding coordinates:
 C7(H7), C20(H20), C9(H9), C19(H19), C13(H13), C22(H22), C2(H2), C11(H11),
 C12(H12), C10(H10), C30(H30), C23(H23), C24(H24), C4(H4), C18(H18), C17(H17),
 C26(H26), C15(H15), C32(H32), C25(H25), C3(H3), C28(H28), C16(H16), C29(H29),
 C31(H31)
2.b Idealised Me refined as rotating group:
 C6(H6A,H6B,H6C), C34(H34A,H34B,H34C)
;
_olex2_submission_special_instructions 'No special instructions were received'

loop_
_space_group_symop_operation_xyz
'x, y, z'
'-x+1/2, y+1/2, -z+1/2'
'-x, -y, -z'
'x-1/2, -y-1/2, z-1/2'

loop_
_atom_site_label
_atom_site_type_symbol
_atom_site_fract_x
_atom_site_fract_y
_atom_site_fract_z
_atom_site_U_iso_or_equiv
_atom_site_adp_type
_atom_site_occupancy
_atom_site_site_symmetry_order
_atom_site_calc_flag
_atom_site_refinement_flags_posn
_atom_site_refinement_flags_adp
_atom_site_refinement_flags_occupancy
_atom_site_disorder_assembly
_atom_site_disorder_group
Ru1 Ru 0.46615(3) 0.63107(2) 0.70242(2) 0.02066(10) Uani 1 1 d . . . . .
Ru2 Ru 0.42281(3) 0.55030(2) 0.79918(2) 0.02181(10) Uani 1 1 d . . . . .
Cl1 Cl 0.52852(9) 0.71968(4) 0.61162(5) 0.02770(19) Uani 1 1 d . . . . .
O2 O 0.6469(3) 0.65374(14) 0.78251(16) 0.0286(6) Uani 1 1 d . . . . .
O1 O 0.3615(3) 0.70178(12) 0.76019(16) 0.0259(5) Uani 1 1 d . . . . .
O3 O 0.5974(3) 0.57793(14) 0.87755(16) 0.0295(6) Uani 1 1 d . . . . .
N1 N 0.3117(3) 0.62228(15) 0.85583(19) 0.0246(6) Uani 1 1 d . . . . .
N4 N 0.5774(3) 0.55970(15) 0.64871(19) 0.0240(6) Uani 1 1 d . . . . .
N2 N 0.2871(3) 0.60428(15) 0.62958(18) 0.0210(6) Uani 1 1 d . . . . .
N3 N 0.2483(3) 0.52254(14) 0.72641(18) 0.0210(6) Uani 1 1 d . . . . .
N5 N 0.5387(3) 0.47977(15) 0.74744(19) 0.0256(6) Uani 1 1 d . . . . .
C7 C 0.2099(4) 0.55646(17) 0.6565(2) 0.0227(7) Uani 1 1 d . . . . .
H7 H 0.123812 0.545953 0.624699 0.027 Uiso 1 1 calc R U . . .
C1 C 0.2987(4) 0.68647(19) 0.8227(2) 0.0255(7) Uani 1 1 d . . . . .
C5 C 0.2468(4) 0.6067(2) 0.9238(2) 0.0283(8) Uani 1 1 d . . . . .
C20 C 0.5995(4) 0.49928(19) 0.6833(2) 0.0268(8) Uani 1 1 d . . . . .
H20 H 0.660683 0.468613 0.661783 0.032 Uiso 1 1 calc R U . . .
C21 C 0.6528(4) 0.57571(18) 0.5816(2) 0.0259(7) Uani 1 1 d . . . . .
C8 C 0.2328(4) 0.63397(18) 0.5507(2) 0.0233(7) Uani 1 1 d . . . . .
C9 C 0.2008(4) 0.70334(19) 0.5455(2) 0.0291(8) Uani 1 1 d . . . . .
H9 H 0.221326 0.732256 0.592620 0.035 Uiso 1 1 calc R U . . .
C33 C 0.6758(4) 0.6221(2) 0.8507(2) 0.0298(8) Uani 1 1 d . . . . .
C27 C 0.5612(4) 0.4126(2) 0.7804(2) 0.0285(8) Uani 1 1 d . . . . .
C19 C 0.1801(4) 0.41060(18) 0.7731(2) 0.0250(7) Uani 1 1 d . . . . .
H19 H 0.264217 0.391909 0.760894 0.030 Uiso 1 1 calc R U . . .
C13 C 0.2029(4) 0.59242(19) 0.4809(2) 0.0259(7) Uani 1 1 d . . . . .
H13 H 0.225509 0.545151 0.484414 0.031 Uiso 1 1 calc R U . . .
C22 C 0.7898(4) 0.5923(2) 0.5980(3) 0.0322(8) Uani 1 1 d . . . . .
H22 H 0.834498 0.593943 0.653694 0.039 Uiso 1 1 calc R U . . .
C14 C 0.1502(4) 0.47981(18) 0.7576(2) 0.0227(7) Uani 1 1 d . . . . .
C2 C 0.2187(4) 0.7358(2) 0.8568(3) 0.0323(8) Uani 1 1 d . . . . .
H2 H 0.208542 0.780165 0.832737 0.039 Uiso 1 1 calc R U . . .
C11 C 0.1084(4) 0.6889(2) 0.4002(2) 0.0330(9) Uani 1 1 d . . . . .
H11 H 0.067058 0.708081 0.348974 0.040 Uiso 1 1 calc R U . . .
C12 C 0.1400(4) 0.6198(2) 0.4057(2) 0.0301(8) Uani 1 1 d . . . . .
H12 H 0.118808 0.591161 0.358476 0.036 Uiso 1 1 calc R U . . .
C10 C 0.1377(4) 0.7296(2) 0.4696(3) 0.0350(9) Uani 1 1 d . . . . .
H10 H 0.114421 0.776726 0.465874 0.042 Uiso 1 1 calc R U . . .
C30 C 0.6036(5) 0.2845(2) 0.8555(4) 0.0496(13) Uani 1 1 d . . . . .
H30 H 0.621208 0.241398 0.881830 0.060 Uiso 1 1 calc R U . . .
C23 C 0.8627(4) 0.6068(2) 0.5326(3) 0.0343(9) Uani 1 1 d . . . . .
H23 H 0.957315 0.618551 0.544006 0.041 Uiso 1 1 calc R U . . .
C24 C 0.7994(4) 0.6042(2) 0.4522(3) 0.0336(9) Uani 1 1 d . . . . .
H24 H 0.850654 0.612377 0.407824 0.040 Uiso 1 1 calc R U . . .
C6 C 0.2700(5) 0.5357(2) 0.9584(3) 0.0376(9) Uani 1 1 d . . . . .
H6A H 0.226340 0.502400 0.917944 0.056 Uiso 1 1 calc R U . . .
H6B H 0.229906 0.531871 1.010098 0.056 Uiso 1 1 calc R U . . .
H6C H 0.368910 0.526522 0.969693 0.056 Uiso 1 1 calc R U . . .
C4 C 0.1701(4) 0.6541(2) 0.9580(2) 0.0334(9) Uani 1 1 d . . . . .
H4 H 0.126366 0.642528 1.004646 0.040 Uiso 1 1 calc R U . . .
C18 C 0.0873(4) 0.36964(19) 0.8061(2) 0.0302(8) Uani 1 1 d . . . . .
H18 H 0.108716 0.322907 0.817610 0.036 Uiso 1 1 calc R U . . .
C17 C -0.0367(4) 0.3960(2) 0.8226(2) 0.0313(8) Uani 1 1 d . . . . .
H17 H -0.101029 0.367035 0.843978 0.038 Uiso 1 1 calc R U . . .
C26 C 0.5870(4) 0.5766(2) 0.5007(2) 0.0319(8) Uani 1 1 d . . . . .
H26 H 0.490996 0.568301 0.489219 0.038 Uiso 1 1 calc R U . . .
C15 C 0.0261(4) 0.50645(19) 0.7748(2) 0.0271(8) Uani 1 1 d . . . . .
H15 H 0.004695 0.553295 0.764104 0.033 Uiso 1 1 calc R U . . .
C32 C 0.5334(4) 0.4010(2) 0.8601(3) 0.0354(9) Uani 1 1 d . . . . .
H32 H 0.500104 0.437145 0.890885 0.042 Uiso 1 1 calc R U . . .
C25 C 0.6624(4) 0.5898(2) 0.4360(3) 0.0340(9) Uani 1 1 d . . . . .
H25 H 0.618124 0.588851 0.380139 0.041 Uiso 1 1 calc R U . . .
C3 C 0.1559(4) 0.7206(2) 0.9237(3) 0.0343(9) Uani 1 1 d . . . . .
H3 H 0.103115 0.754175 0.947264 0.041 Uiso 1 1 calc R U . . .
C28 C 0.6055(4) 0.3577(2) 0.7363(3) 0.0375(9) Uani 1 1 d . . . . .
H28 H 0.619615 0.363524 0.680036 0.045 Uiso 1 1 calc R U . . .
C16 C -0.0670(4) 0.4640(2) 0.8080(2) 0.0306(8) Uani 1 1 d . . . . .
H16 H -0.151401 0.482192 0.820485 0.037 Uiso 1 1 calc R U . . .
C29 C 0.6291(5) 0.2947(2) 0.7745(4) 0.0471(12) Uani 1 1 d . . . . .
H29 H 0.663025 0.257921 0.744965 0.057 Uiso 1 1 calc R U . . .
C31 C 0.5541(5) 0.3360(2) 0.8957(3) 0.0454(11) Uani 1 1 d . . . . .
H31 H 0.532310 0.328513 0.950078 0.054 Uiso 1 1 calc R U . . .
C34 C 0.8120(5) 0.6359(2) 0.9027(3) 0.0417(10) Uani 1 1 d . . . . .
H34A H 0.883734 0.608952 0.881597 0.063 Uiso 1 1 calc R U . . .
H34B H 0.807162 0.623190 0.960530 0.063 Uiso 1 1 calc R U . . .
H34C H 0.833982 0.684719 0.899859 0.063 Uiso 1 1 calc R U . . .

loop_
_atom_site_aniso_label
_atom_site_aniso_U_11
_atom_site_aniso_U_22
_atom_site_aniso_U_33
_atom_site_aniso_U_23
_atom_site_aniso_U_13
_atom_site_aniso_U_12
Ru1 0.02608(16) 0.01774(16) 0.01884(16) -0.00224(9) 0.00548(11) -0.00133(9)
Ru2 0.02748(16) 0.02022(16) 0.01787(16) 0.00010(9) 0.00366(11) 0.00193(10)
Cl1 0.0355(4) 0.0201(4) 0.0300(4) -0.0008(3) 0.0134(4) -0.0026(3)
O2 0.0296(13) 0.0297(14) 0.0261(14) -0.0060(11) 0.0026(10) -0.0037(11)
O1 0.0336(13) 0.0201(12) 0.0261(13) -0.0034(10) 0.0111(10) -0.0014(10)
O3 0.0336(14) 0.0311(14) 0.0221(13) -0.0010(11) -0.0021(10) 0.0013(11)
N1 0.0300(15) 0.0249(15) 0.0194(15) -0.0023(12) 0.0052(12) 0.0014(12)
N4 0.0290(15) 0.0213(15) 0.0225(15) -0.0021(12) 0.0061(12) 0.0009(12)
N2 0.0268(14) 0.0188(14) 0.0176(14) 0.0004(11) 0.0036(11) -0.0007(11)
N3 0.0255(14) 0.0184(14) 0.0192(14) -0.0003(11) 0.0038(11) -0.0013(11)
N5 0.0312(15) 0.0210(15) 0.0240(16) 0.0013(12) 0.0013(12) 0.0035(12)
C7 0.0287(18) 0.0197(17) 0.0203(18) -0.0041(13) 0.0056(14) -0.0005(13)
C1 0.0283(18) 0.0253(18) 0.0236(18) -0.0024(14) 0.0057(14) -0.0036(14)
C5 0.0355(19) 0.033(2) 0.0163(17) -0.0009(15) 0.0021(14) 0.0003(16)
C20 0.0284(18) 0.0279(19) 0.0245(18) -0.0017(15) 0.0056(14) 0.0030(15)
C21 0.0328(19) 0.0224(17) 0.0239(18) -0.0030(14) 0.0091(15) 0.0029(14)
C8 0.0282(17) 0.0217(17) 0.0210(18) 0.0032(13) 0.0070(14) -0.0007(13)
C9 0.037(2) 0.0219(18) 0.030(2) 0.0010(15) 0.0098(16) -0.0004(15)
C33 0.033(2) 0.0287(19) 0.026(2) -0.0086(16) 0.0003(16) 0.0030(15)
C27 0.0276(18) 0.0255(19) 0.031(2) 0.0052(15) 0.0010(15) 0.0019(15)
C19 0.0278(17) 0.0223(17) 0.0247(18) -0.0003(14) 0.0029(14) 0.0025(14)
C13 0.0313(18) 0.0219(17) 0.0258(18) 0.0018(14) 0.0088(14) 0.0026(14)
C22 0.038(2) 0.030(2) 0.029(2) -0.0047(16) 0.0043(16) -0.0036(16)
C14 0.0293(17) 0.0220(17) 0.0172(16) -0.0005(13) 0.0044(13) -0.0027(14)
C2 0.040(2) 0.0239(18) 0.036(2) -0.0026(16) 0.0140(17) 0.0028(16)
C11 0.036(2) 0.039(2) 0.0248(19) 0.0129(16) 0.0054(15) 0.0012(17)
C12 0.0338(19) 0.036(2) 0.0211(18) 0.0021(16) 0.0064(15) 0.0033(16)
C10 0.041(2) 0.0253(19) 0.039(2) 0.0112(17) 0.0091(18) 0.0038(16)
C30 0.039(2) 0.028(2) 0.082(4) 0.028(2) 0.006(2) 0.0059(18)
C23 0.033(2) 0.032(2) 0.039(2) -0.0009(17) 0.0084(17) -0.0002(16)
C24 0.042(2) 0.029(2) 0.033(2) -0.0008(16) 0.0142(17) 0.0005(17)
C6 0.054(3) 0.037(2) 0.022(2) 0.0044(17) 0.0054(18) 0.0077(19)
C4 0.040(2) 0.042(2) 0.0196(18) -0.0033(16) 0.0099(16) -0.0012(18)
C18 0.042(2) 0.0212(18) 0.027(2) 0.0059(14) 0.0017(16) -0.0025(15)
C17 0.0342(19) 0.039(2) 0.0206(18) 0.0077(16) 0.0025(15) -0.0090(17)
C26 0.034(2) 0.033(2) 0.030(2) -0.0009(16) 0.0056(16) 0.0001(16)
C15 0.0349(19) 0.0227(18) 0.0249(18) 0.0015(14) 0.0079(15) 0.0033(15)
C32 0.040(2) 0.030(2) 0.035(2) 0.0043(17) 0.0011(17) 0.0025(17)
C25 0.042(2) 0.035(2) 0.026(2) -0.0009(16) 0.0072(17) -0.0002(17)
C3 0.038(2) 0.031(2) 0.035(2) -0.0062(17) 0.0120(17) 0.0021(17)
C28 0.039(2) 0.028(2) 0.047(3) 0.0010(18) 0.0096(19) 0.0019(17)
C16 0.0294(19) 0.036(2) 0.027(2) -0.0031(16) 0.0059(15) 0.0007(16)
C29 0.038(2) 0.028(2) 0.075(4) -0.003(2) 0.006(2) 0.0035(18)
C31 0.049(3) 0.040(3) 0.044(3) 0.019(2) -0.004(2) -0.005(2)
C34 0.036(2) 0.044(3) 0.042(3) -0.009(2) -0.0036(19) 0.0018(18)

loop_
_atom_type_symbol
_atom_type_description
_atom_type_scat_dispersion_real
_atom_type_scat_dispersion_imag
_atom_type_scat_source
C C 0.0181 0.0091 'International Tables Vol C Tables 4.2.6.8 and 6.1.1.4'
H H 0.0000 0.0000 'International Tables Vol C Tables 4.2.6.8 and 6.1.1.4'
Cl Cl 0.3639 0.7018 'International Tables Vol C Tables 4.2.6.8 and 6.1.1.4'
N N 0.0311 0.0180 'International Tables Vol C Tables 4.2.6.8 and 6.1.1.4'
O O 0.0492 0.0322 'International Tables Vol C Tables 4.2.6.8 and 6.1.1.4'
Ru Ru 0.0552 3.2960 'International Tables Vol C Tables 4.2.6.8 and 6.1.1.4'

loop_
_geom_angle_atom_site_label_1
_geom_angle_atom_site_label_2
_geom_angle_atom_site_label_3
_geom_angle
_geom_angle_site_symmetry_1
_geom_angle_site_symmetry_3
_geom_angle_publ_flag
Ru2 Ru1 Cl1 174.42(3) . . ?
O2 Ru1 Ru2 86.74(8) . . ?
O2 Ru1 Cl1 87.81(8) . . ?
O1 Ru1 Ru2 89.80(7) . . ?
O1 Ru1 Cl1 89.03(7) . . ?
O1 Ru1 O2 90.54(10) . . ?
O1 Ru1 N4 177.58(11) . . ?
O1 Ru1 N2 89.50(11) . . ?
N4 Ru1 Ru2 89.16(9) . . ?
N4 Ru1 Cl1 91.81(9) . . ?
N4 Ru1 O2 87.23(11) . . ?
N4 Ru1 N2 92.67(12) . . ?
N2 Ru1 Ru2 89.60(8) . . ?
N2 Ru1 Cl1 95.85(8) . . ?
N2 Ru1 O2 176.34(11) . . ?
O3 Ru2 Ru1 91.40(8) . . ?
O3 Ru2 N1 89.57(12) . . ?
N1 Ru2 Ru1 89.87(9) . . ?
N3 Ru2 Ru1 90.45(8) . . ?
N3 Ru2 O3 177.75(11) . . ?
N3 Ru2 N1 89.15(12) . . ?
N3 Ru2 N5 93.14(12) . . ?
N5 Ru2 Ru1 90.80(9) . . ?
N5 Ru2 O3 88.12(12) . . ?
N5 Ru2 N1 177.61(12) . . ?
C33 O2 Ru1 120.4(2) . . ?
C1 O1 Ru1 122.3(2) . . ?
C33 O3 Ru2 117.2(2) . . ?
C1 N1 Ru2 118.3(2) . . ?
C1 N1 C5 119.3(3) . . ?
C5 N1 Ru2 122.3(3) . . ?
C20 N4 Ru1 119.8(2) . . ?
C20 N4 C21 116.7(3) . . ?
C21 N4 Ru1 122.7(2) . . ?
C7 N2 Ru1 118.6(2) . . ?
C7 N2 C8 115.0(3) . . ?
C8 N2 Ru1 126.4(2) . . ?
C7 N3 Ru2 119.0(2) . . ?
C7 N3 C14 118.3(3) . . ?
C14 N3 Ru2 120.9(2) . . ?
C20 N5 Ru2 117.9(2) . . ?
C20 N5 C27 119.8(3) . . ?
C27 N5 Ru2 122.2(2) . . ?
N2 C7 N3 122.2(3) . . ?
N2 C7 H7 118.9 . . ?
N3 C7 H7 118.9 . . ?
O1 C1 N1 119.6(3) . . ?
O1 C1 C2 120.3(3) . . ?
N1 C1 C2 120.1(3) . . ?
N1 C5 C6 116.1(3) . . ?
C4 C5 N1 121.3(4) . . ?
C4 C5 C6 122.6(4) . . ?
N4 C20 N5 121.9(3) . . ?
N4 C20 H20 119.0 . . ?
N5 C20 H20 119.0 . . ?
C22 C21 N4 120.1(3) . . ?
C22 C21 C26 119.7(4) . . ?
C26 C21 N4 120.2(3) . . ?
C9 C8 N2 119.9(3) . . ?
C9 C8 C13 119.9(3) . . ?
C13 C8 N2 120.0(3) . . ?
C8 C9 H9 120.7 . . ?
C8 C9 C10 118.6(4) . . ?
C10 C9 H9 120.7 . . ?
O2 C33 O3 124.0(3) . . ?
O2 C33 C34 118.4(4) . . ?
O3 C33 C34 117.6(4) . . ?
C32 C27 N5 117.7(4) . . ?
C32 C27 C28 118.3(4) . . ?
C28 C27 N5 124.0(4) . . ?
C14 C19 H19 120.1 . . ?
C18 C19 H19 120.1 . . ?
C18 C19 C14 119.9(3) . . ?
C8 C13 H13 119.8 . . ?
C8 C13 C12 120.4(3) . . ?
C12 C13 H13 119.8 . . ?
C21 C22 H22 120.1 . . ?
C21 C22 C23 119.8(4) . . ?
C23 C22 H22 120.1 . . ?
C19 C14 N3 119.8(3) . . ?
C15 C14 N3 120.7(3) . . ?
C15 C14 C19 119.6(3) . . ?
C1 C2 H2 119.8 . . ?
C3 C2 C1 120.5(4) . . ?
C3 C2 H2 119.8 . . ?
C12 C11 H11 120.4 . . ?
C10 C11 H11 120.4 . . ?
C10 C11 C12 119.3(4) . . ?
C13 C12 H12 120.0 . . ?
C11 C12 C13 119.9(4) . . ?
C11 C12 H12 120.0 . . ?
C9 C10 H10 119.1 . . ?
C11 C10 C9 121.9(4) . . ?
C11 C10 H10 119.1 . . ?
C29 C30 H30 120.5 . . ?
C31 C30 H30 120.5 . . ?
C31 C30 C29 119.0(4) . . ?
C22 C23 H23 119.7 . . ?
C24 C23 C22 120.5(4) . . ?
C24 C23 H23 119.7 . . ?
C23 C24 H24 120.1 . . ?
C25 C24 C23 119.8(4) . . ?
C25 C24 H24 120.1 . . ?
C5 C6 H6A 109.5 . . ?
C5 C6 H6B 109.5 . . ?
C5 C6 H6C 109.5 . . ?
H6A C6 H6B 109.5 . . ?
H6A C6 H6C 109.5 . . ?
H6B C6 H6C 109.5 . . ?
C5 C4 H4 120.2 . . ?
C5 C4 C3 119.7(4) . . ?
C3 C4 H4 120.2 . . ?
C19 C18 H18 119.7 . . ?
C19 C18 C17 120.6(3) . . ?
C17 C18 H18 119.7 . . ?
C18 C17 H17 120.0 . . ?
C16 C17 C18 120.1(4) . . ?
C16 C17 H17 120.0 . . ?
C21 C26 H26 120.2 . . ?
C21 C26 C25 119.6(4) . . ?
C25 C26 H26 120.2 . . ?
C14 C15 H15 120.1 . . ?
C14 C15 C16 119.7(3) . . ?
C16 C15 H15 120.1 . . ?
C27 C32 H32 120.0 . . ?
C27 C32 C31 120.0(4) . . ?
C31 C32 H32 120.0 . . ?
C24 C25 C26 120.5(4) . . ?
C24 C25 H25 119.8 . . ?
C26 C25 H25 119.8 . . ?
C2 C3 C4 119.1(4) . . ?
C2 C3 H3 120.4 . . ?
C4 C3 H3 120.4 . . ?
C27 C28 H28 120.1 . . ?
C29 C28 C27 119.9(4) . . ?
C29 C28 H28 120.1 . . ?
C17 C16 C15 120.1(4) . . ?
C17 C16 H16 119.9 . . ?
C15 C16 H16 119.9 . . ?
C30 C29 H29 119.6 . . ?
C28 C29 C30 120.8(4) . . ?
C28 C29 H29 119.6 . . ?
C30 C31 C32 121.8(5) . . ?
C30 C31 H31 119.1 . . ?
C32 C31 H31 119.1 . . ?
C33 C34 H34A 109.5 . . ?
C33 C34 H34B 109.5 . . ?
C33 C34 H34C 109.5 . . ?
H34A C34 H34B 109.5 . . ?
H34A C34 H34C 109.5 . . ?
H34B C34 H34C 109.5 . . ?

loop_
_geom_bond_atom_site_label_1
_geom_bond_atom_site_label_2
_geom_bond_distance
_geom_bond_site_symmetry_2
_geom_bond_publ_flag
Ru1 Ru2 2.3098(4) . ?
Ru1 Cl1 2.4099(8) . ?
Ru1 O2 2.097(3) . ?
Ru1 O1 2.030(2) . ?
Ru1 N4 2.043(3) . ?
Ru1 N2 2.046(3) . ?
Ru2 O3 2.060(3) . ?
Ru2 N1 2.074(3) . ?
Ru2 N3 2.016(3) . ?
Ru2 N5 2.043(3) . ?
O2 C33 1.266(5) . ?
O1 C1 1.296(4) . ?
O3 C33 1.274(5) . ?
N1 C1 1.364(5) . ?
N1 C5 1.385(5) . ?
N4 C20 1.313(5) . ?
N4 C21 1.436(5) . ?
N2 C7 1.317(5) . ?
N2 C8 1.440(5) . ?
N3 C7 1.323(5) . ?
N3 C14 1.421(4) . ?
N5 C20 1.328(5) . ?
N5 C27 1.424(5) . ?
C7 H7 0.9500 . ?
C1 C2 1.406(5) . ?
C5 C6 1.502(6) . ?
C5 C4 1.362(6) . ?
C20 H20 0.9500 . ?
C21 C22 1.374(6) . ?
C21 C26 1.382(6) . ?
C8 C9 1.392(5) . ?
C8 C13 1.392(5) . ?
C9 H9 0.9500 . ?
C9 C10 1.397(6) . ?
C33 C34 1.504(6) . ?
C27 C32 1.380(6) . ?
C27 C28 1.394(6) . ?
C19 H19 0.9500 . ?
C19 C14 1.400(5) . ?
C19 C18 1.377(5) . ?
C13 H13 0.9500 . ?
C13 C12 1.396(5) . ?
C22 H22 0.9500 . ?
C22 C23 1.391(6) . ?
C14 C15 1.390(5) . ?
C2 H2 0.9500 . ?
C2 C3 1.358(6) . ?
C11 H11 0.9500 . ?
C11 C12 1.386(6) . ?
C11 C10 1.377(6) . ?
C12 H12 0.9500 . ?
C10 H10 0.9500 . ?
C30 H30 0.9500 . ?
C30 C29 1.389(8) . ?
C30 C31 1.328(8) . ?
C23 H23 0.9500 . ?
C23 C24 1.367(6) . ?
C24 H24 0.9500 . ?
C24 C25 1.364(6) . ?
C6 H6A 0.9800 . ?
C6 H6B 0.9800 . ?
C6 H6C 0.9800 . ?
C4 H4 0.9500 . ?
C4 C3 1.413(6) . ?
C18 H18 0.9500 . ?
C18 C17 1.384(6) . ?
C17 H17 0.9500 . ?
C17 C16 1.376(6) . ?
C26 H26 0.9500 . ?
C26 C25 1.393(6) . ?
C15 H15 0.9500 . ?
C15 C16 1.399(5) . ?
C32 H32 0.9500 . ?
C32 C31 1.398(6) . ?
C25 H25 0.9500 . ?
C3 H3 0.9500 . ?
C28 H28 0.9500 . ?
C28 C29 1.384(6) . ?
C16 H16 0.9500 . ?
C29 H29 0.9500 . ?
C31 H31 0.9500 . ?
C34 H34A 0.9800 . ?
C34 H34B 0.9800 . ?
C34 H34C 0.9800 . ?

loop_
_geom_torsion_atom_site_label_1
_geom_torsion_atom_site_label_2
_geom_torsion_atom_site_label_3
_geom_torsion_atom_site_label_4
_geom_torsion
_geom_torsion_site_symmetry_1
_geom_torsion_site_symmetry_2
_geom_torsion_site_symmetry_3
_geom_torsion_site_symmetry_4
_geom_torsion_publ_flag
Ru1 O2 C33 O3 -3.6(5) . . . . ?
Ru1 O2 C33 C34 175.0(3) . . . . ?
Ru1 O1 C1 N1 5.5(5) . . . . ?
Ru1 O1 C1 C2 -175.1(3) . . . . ?
Ru1 N4 C20 N5 7.8(5) . . . . ?
Ru1 N4 C21 C22 94.3(4) . . . . ?
Ru1 N4 C21 C26 -83.6(4) . . . . ?
Ru1 N2 C7 N3 -4.1(4) . . . . ?
Ru1 N2 C8 C9 -60.7(4) . . . . ?
Ru1 N2 C8 C13 124.0(3) . . . . ?
Ru2 O3 C33 O2 6.3(5) . . . . ?
Ru2 O3 C33 C34 -172.4(3) . . . . ?
Ru2 N1 C1 O1 -3.7(5) . . . . ?
Ru2 N1 C1 C2 177.0(3) . . . . ?
Ru2 N1 C5 C6 4.3(5) . . . . ?
Ru2 N1 C5 C4 -177.5(3) . . . . ?
Ru2 N3 C7 N2 5.3(5) . . . . ?
Ru2 N3 C14 C19 -71.2(4) . . . . ?
Ru2 N3 C14 C15 107.1(3) . . . . ?
Ru2 N5 C20 N4 -5.9(5) . . . . ?
Ru2 N5 C27 C32 -16.5(5) . . . . ?
Ru2 N5 C27 C28 161.6(3) . . . . ?
O1 C1 C2 C3 -178.1(4) . . . . ?
N1 C1 C2 C3 1.2(6) . . . . ?
N1 C5 C4 C3 0.0(6) . . . . ?
N4 C21 C22 C23 179.0(3) . . . . ?
N4 C21 C26 C25 -177.7(3) . . . . ?
N2 C8 C9 C10 -174.8(3) . . . . ?
N2 C8 C13 C12 174.8(3) . . . . ?
N3 C14 C15 C16 -177.9(3) . . . . ?
N5 C27 C32 C31 -179.7(4) . . . . ?
N5 C27 C28 C29 177.8(4) . . . . ?
C7 N2 C8 C9 117.6(4) . . . . ?
C7 N2 C8 C13 -57.7(4) . . . . ?
C7 N3 C14 C19 124.3(4) . . . . ?
C7 N3 C14 C15 -57.4(5) . . . . ?
C1 N1 C5 C6 -178.0(3) . . . . ?
C1 N1 C5 C4 0.2(6) . . . . ?
C1 C2 C3 C4 -1.0(6) . . . . ?
C5 N1 C1 O1 178.5(3) . . . . ?
C5 N1 C1 C2 -0.8(5) . . . . ?
C5 C4 C3 C2 0.4(6) . . . . ?
C20 N4 C21 C22 -75.5(5) . . . . ?
C20 N4 C21 C26 106.6(4) . . . . ?
C20 N5 C27 C32 160.3(4) . . . . ?
C20 N5 C27 C28 -21.6(6) . . . . ?
C21 N4 C20 N5 177.9(3) . . . . ?
C21 C22 C23 C24 -0.4(6) . . . . ?
C21 C26 C25 C24 -2.3(6) . . . . ?
C8 N2 C7 N3 177.4(3) . . . . ?
C8 C9 C10 C11 -0.9(6) . . . . ?
C8 C13 C12 C11 0.8(6) . . . . ?
C9 C8 C13 C12 -0.5(5) . . . . ?
C27 N5 C20 N4 177.2(3) . . . . ?
C27 C32 C31 C30 1.6(7) . . . . ?
C27 C28 C29 C30 2.7(7) . . . . ?
C19 C14 C15 C16 0.4(5) . . . . ?
C19 C18 C17 C16 -1.6(6) . . . . ?
C13 C8 C9 C10 0.5(5) . . . . ?
C22 C21 C26 C25 4.4(6) . . . . ?
C22 C23 C24 C25 2.5(6) . . . . ?
C14 N3 C7 N2 170.1(3) . . . . ?
C14 C19 C18 C17 1.3(6) . . . . ?
C14 C15 C16 C17 -0.8(6) . . . . ?
C12 C11 C10 C9 1.2(6) . . . . ?
C10 C11 C12 C13 -1.1(6) . . . . ?
C23 C24 C25 C26 -1.1(6) . . . . ?
C6 C5 C4 C3 178.1(4) . . . . ?
C18 C19 C14 N3 177.7(3) . . . . ?
C18 C19 C14 C15 -0.7(5) . . . . ?
C18 C17 C16 C15 1.4(6) . . . . ?
C26 C21 C22 C23 -3.0(6) . . . . ?
C32 C27 C28 C29 -4.1(6) . . . . ?
C28 C27 C32 C31 2.1(6) . . . . ?
C29 C30 C31 C32 -3.1(7) . . . . ?
C31 C30 C29 C28 1.0(7) . . . . ?
